data_4335166
loop_
_publ_author_name
'David Schweinfurth'
'J. Krzystek'
'Igor Schapiro'
'Serhiy Demeshko'
'Johannes Klein'
'Joshua Telser'
'Andrew Ozarowski'
'Cheng-Yong Su'
'Franc Meyer'
'Mihail Atanasov'
'Frank Neese'
'Biprajit Sarkar'

_publ_section_title
;
 Electronic Structures of Octahedral Ni(II) Complexes with "Click" Derived
 Triazole Ligands: A Combined Structural, Magnetometric, Spectroscopic,
 and Theoretical Study
;
_journal_name_full 'Inorganic Chemistry'
_journal_page_first 6880
_journal_page_last 6892
_journal_paper_doi 10.1021/ic3026123
_journal_volume 52
_journal_year 2013
_chemical_formula_moiety 'C60 H60 N20 Ni, 2(B F4)'
_chemical_formula_sum 'C60 H60 B2 F8 N20 Ni'
_chemical_formula_weight 1293.61
_chemical_name_systematic
; 
 ? 
;
_space_group_IT_number 2
_symmetry_cell_setting triclinic
_symmetry_space_group_name_Hall '-P 1'
_symmetry_space_group_name_H-M 'P -1'
_atom_sites_solution_hydrogens geom
_atom_sites_solution_primary direct
_atom_sites_solution_secondary difmap
_audit_creation_method SHELXL-97
_cell_angle_alpha 93.789(17)
_cell_angle_beta 105.242(13)
_cell_angle_gamma 94.670(14)
_cell_formula_units_Z 1
_cell_length_a 10.1706(14)
_cell_length_b 11.408(3)
_cell_length_c 13.979(3)
_cell_measurement_reflns_used 39
_cell_measurement_temperature 173(2)
_cell_measurement_theta_max 12.5
_cell_measurement_theta_min 4.5
_cell_volume 1553.2(6)
_computing_structure_refinement 'SHELXL-97 (Sheldrick, 1997)'
_computing_structure_solution 'SHELXS-97 (Sheldrick, 1990)'
_diffrn_ambient_temperature 173(2)
_diffrn_measured_fraction_theta_full 0.997
_diffrn_measured_fraction_theta_max 0.997
_diffrn_radiation_monochromator graphite
_diffrn_radiation_source 'fine-focus sealed tube'
_diffrn_radiation_type MoK\a
_diffrn_radiation_wavelength 0.71073
_diffrn_reflns_av_R_equivalents 0.0399
_diffrn_reflns_av_sigmaI/netI 0.0559
_diffrn_reflns_limit_h_max 12
_diffrn_reflns_limit_h_min -2
_diffrn_reflns_limit_k_max 13
_diffrn_reflns_limit_k_min -14
_diffrn_reflns_limit_l_max 16
_diffrn_reflns_limit_l_min -17
_diffrn_reflns_number 6435
_diffrn_reflns_theta_full 26.00
_diffrn_reflns_theta_max 26.00
_diffrn_reflns_theta_min 1.52
_exptl_absorpt_coefficient_mu 0.394
_exptl_absorpt_correction_T_max 0.309
_exptl_absorpt_correction_T_min 0.246
_exptl_absorpt_correction_type psi-scan
_exptl_absorpt_process_details '(North et al., 1968)'
_exptl_crystal_colour 'pale pink'
_exptl_crystal_density_diffrn 1.383
_exptl_crystal_description plate
_exptl_crystal_F_000 670
_exptl_crystal_size_max 0.40
_exptl_crystal_size_mid 0.35
_exptl_crystal_size_min 0.15
_refine_diff_density_max 0.329
_refine_diff_density_min -0.529
_refine_diff_density_rms 0.063
_refine_ls_extinction_method none
_refine_ls_goodness_of_fit_ref 0.863
_refine_ls_hydrogen_treatment constr
_refine_ls_matrix_type full
_refine_ls_number_parameters 412
_refine_ls_number_reflns 6077
_refine_ls_number_restraints 0
_refine_ls_restrained_S_all 0.863
_refine_ls_R_factor_all 0.0543
_refine_ls_R_factor_gt 0.0390
_refine_ls_shift/su_max 0.000
_refine_ls_shift/su_mean 0.000
_refine_ls_structure_factor_coef Fsqd
_refine_ls_weighting_details 'calc w=1/[\s^2^(Fo^2^)+(0.0705P)^2^+0.0000P] where P=(Fo^2^+2Fc^2^)/3'
_refine_ls_weighting_scheme calc
_refine_ls_wR_factor_gt 0.0986
_refine_ls_wR_factor_ref 0.1032
_reflns_number_gt 4599
_reflns_number_total 6077
_reflns_threshold_expression >2sigma(I)
_cod_data_source_file ic3026123_si_002.cif
_cod_data_source_block web01a
_cod_database_code 4335166

loop_
_symmetry_equiv_pos_as_xyz
'x, y, z'
'-x, -y, -z'

loop_
_atom_site_label
_atom_site_type_symbol
_atom_site_fract_x
_atom_site_fract_y
_atom_site_fract_z
_atom_site_U_iso_or_equiv
_atom_site_adp_type
_atom_site_occupancy
_atom_site_symmetry_multiplicity
_atom_site_calc_flag
_atom_site_refinement_flags
Ni Ni 0.0000 0.0000 0.0000 0.01807(11) Uani 1 2 d S
N1 N 0.12424(15) 0.11968(13) 0.13198(11) 0.0211(3) Uani 1 1 d .
N11 N -0.13879(15) 0.11652(14) 0.00978(12) 0.0228(3) Uani 1 1 d .
N12 N -0.25815(18) 0.13434(16) -0.04901(14) 0.0339(4) Uani 1 1 d .
N13 N -0.29547(18) 0.23165(16) -0.00843(14) 0.0344(4) Uani 1 1 d .
N21 N 0.08815(16) 0.12337(13) -0.07290(12) 0.0222(3) Uani 1 1 d .
N22 N 0.06198(16) 0.14985(14) -0.16619(12) 0.0247(4) Uani 1 1 d .
N23 N 0.13435(16) 0.25433(14) -0.16366(12) 0.0232(4) Uani 1 1 d .
N31 N 0.23111(17) 0.16915(16) 0.38176(12) 0.0310(4) Uani 1 1 d .
N32 N 0.32714(18) 0.23542(17) 0.45071(13) 0.0333(4) Uani 1 1 d .
N33 N 0.44224(17) 0.24021(15) 0.41906(12) 0.0278(4) Uani 1 1 d .
C10 C 0.0276(2) 0.1911(2) 0.16818(18) 0.0452(6) Uani 1 1 d .
H10A H 0.0728 0.2694 0.1937 0.054 Uiso 1 1 calc R
H10B H 0.0026 0.1543 0.2224 0.054 Uiso 1 1 calc R
C11 C -0.0991(2) 0.20152(18) 0.08699(15) 0.0259(4) Uani 1 1 d .
C12 C -0.2003(2) 0.27637(19) 0.07592(16) 0.0326(5) Uani 1 1 d .
H12A H -0.2027 0.3430 0.1173 0.039 Uiso 1 1 calc R
C13 C -0.4282(3) 0.2776(3) -0.0548(2) 0.0634(9) Uani 1 1 d .
H13A H -0.4109 0.3516 -0.0820 0.076 Uiso 1 1 calc R
H13B H -0.4760 0.2928 -0.0044 0.076 Uiso 1 1 calc R
C14 C -0.5170(2) 0.18981(19) -0.13700(16) 0.0319(5) Uani 1 1 d .
C15 C -0.5793(3) 0.0872(2) -0.1158(2) 0.0473(7) Uani 1 1 d .
H15A H -0.5690 0.0720 -0.0498 0.057 Uiso 1 1 calc R
C16 C -0.6574(3) 0.0061(2) -0.1915(3) 0.0633(9) Uani 1 1 d .
H16A H -0.6969 -0.0641 -0.1762 0.076 Uiso 1 1 calc R
C17 C -0.6763(3) 0.0291(3) -0.2882(3) 0.0651(9) Uani 1 1 d .
H17A H -0.7286 -0.0255 -0.3391 0.078 Uiso 1 1 calc R
C18 C -0.6184(3) 0.1328(3) -0.3106(2) 0.0613(8) Uani 1 1 d .
H18A H -0.6331 0.1490 -0.3767 0.074 Uiso 1 1 calc R
C19 C -0.5374(2) 0.2142(2) -0.23492(19) 0.0431(6) Uani 1 1 d .
H19A H -0.4977 0.2843 -0.2503 0.052 Uiso 1 1 calc R
C20 C 0.2265(2) 0.1948(2) 0.09704(16) 0.0371(5) Uani 1 1 d .
H20A H 0.3114 0.1581 0.1086 0.045 Uiso 1 1 calc R
H20B H 0.2456 0.2713 0.1351 0.045 Uiso 1 1 calc R
C21 C 0.1753(2) 0.21097(17) -0.01146(15) 0.0252(4) Uani 1 1 d .
C22 C 0.2050(2) 0.29547(17) -0.06964(15) 0.0257(4) Uani 1 1 d .
H22B H 0.2615 0.3659 -0.0491 0.031 Uiso 1 1 calc R
C23 C 0.1173(2) 0.31343(18) -0.25568(15) 0.0267(4) Uani 1 1 d .
H23A H 0.1024 0.2543 -0.3116 0.032 Uiso 1 1 calc R
H23B H 0.2009 0.3631 -0.2521 0.032 Uiso 1 1 calc R
C24 C -0.0018(2) 0.38848(17) -0.27338(15) 0.0268(4) Uani 1 1 d .
C25 C -0.0937(3) 0.3881(2) -0.2153(2) 0.0442(6) Uani 1 1 d .
H25A H -0.0809 0.3427 -0.1613 0.053 Uiso 1 1 calc R
C26 C -0.2050(3) 0.4551(2) -0.2371(2) 0.0509(7) Uani 1 1 d .
H26A H -0.2656 0.4544 -0.1976 0.061 Uiso 1 1 calc R
C27 C -0.2250(2) 0.5221(2) -0.3170(2) 0.0431(6) Uani 1 1 d .
H27A H -0.2998 0.5659 -0.3322 0.052 Uiso 1 1 calc R
C28 C -0.1339(3) 0.5240(2) -0.37433(18) 0.0431(6) Uani 1 1 d .
H28A H -0.1470 0.5698 -0.4280 0.052 Uiso 1 1 calc R
C29 C -0.0228(2) 0.4581(2) -0.35271(16) 0.0358(5) Uani 1 1 d .
H29A H 0.0384 0.4606 -0.3918 0.043 Uiso 1 1 calc R
C30 C 0.2003(2) 0.05482(17) 0.21635(15) 0.0278(4) Uani 1 1 d .
H30A H 0.1343 0.0029 0.2368 0.033 Uiso 1 1 calc R
H30B H 0.2601 0.0056 0.1919 0.033 Uiso 1 1 calc R
C31 C 0.2846(2) 0.13210(17) 0.30583(14) 0.0239(4) Uani 1 1 d .
C32 C 0.4198(2) 0.17788(18) 0.32980(15) 0.0291(5) Uani 1 1 d .
H32A H 0.4822 0.1680 0.2925 0.035 Uiso 1 1 calc R
C33 C 0.5663(2) 0.3152(2) 0.47781(18) 0.0391(6) Uani 1 1 d .
H33A H 0.5593 0.3319 0.5451 0.047 Uiso 1 1 calc R
H33B H 0.5717 0.3897 0.4487 0.047 Uiso 1 1 calc R
C34 C 0.6958(2) 0.25709(19) 0.48148(16) 0.0318(5) Uani 1 1 d .
C35 C 0.7369(2) 0.1710(2) 0.54637(18) 0.0396(5) Uani 1 1 d .
H35A H 0.6823 0.1468 0.5868 0.048 Uiso 1 1 calc R
C36 C 0.8580(3) 0.1210(2) 0.55127(18) 0.0442(6) Uani 1 1 d .
H36A H 0.8843 0.0639 0.5951 0.053 Uiso 1 1 calc R
C37 C 0.9401(2) 0.1559(2) 0.49094(18) 0.0412(6) Uani 1 1 d .
H37A H 1.0216 0.1228 0.4945 0.049 Uiso 1 1 calc R
C38 C 0.8997(3) 0.2401(2) 0.42557(18) 0.0432(6) Uani 1 1 d .
H38A H 0.9541 0.2632 0.3846 0.052 Uiso 1 1 calc R
C39 C 0.7788(2) 0.2903(2) 0.42063(17) 0.0394(5) Uani 1 1 d .
H39A H 0.7527 0.3467 0.3762 0.047 Uiso 1 1 calc R
F1 F 0.54668(19) 0.47596(16) 0.27341(11) 0.0681(5) Uani 1 1 d .
F2 F 0.41778(14) 0.43883(13) 0.11374(11) 0.0491(4) Uani 1 1 d .
F3 F 0.56240(15) 0.30734(12) 0.18184(12) 0.0525(4) Uani 1 1 d .
F4 F 0.64631(14) 0.48416(12) 0.14565(12) 0.0513(4) Uani 1 1 d .
B1 B 0.5436(2) 0.4269(2) 0.18007(19) 0.0314(5) Uani 1 1 d .

loop_
_atom_site_aniso_label
_atom_site_aniso_U_11
_atom_site_aniso_U_22
_atom_site_aniso_U_33
_atom_site_aniso_U_23
_atom_site_aniso_U_13
_atom_site_aniso_U_12
Ni 0.01492(18) 0.01747(18) 0.02029(19) 0.00201(13) 0.00243(13) 0.00025(13)
N1 0.0172(8) 0.0230(8) 0.0217(8) 0.0028(6) 0.0029(6) 0.0010(6)
N11 0.0177(8) 0.0225(8) 0.0261(9) -0.0001(7) 0.0023(7) 0.0027(6)
N12 0.0255(9) 0.0339(10) 0.0353(10) -0.0087(8) -0.0042(8) 0.0127(8)
N13 0.0269(9) 0.0347(10) 0.0347(10) -0.0095(8) -0.0043(8) 0.0156(8)
N21 0.0209(8) 0.0214(8) 0.0234(8) 0.0037(7) 0.0042(7) 0.0009(6)
N22 0.0246(8) 0.0234(8) 0.0247(9) 0.0039(7) 0.0052(7) -0.0025(7)
N23 0.0217(8) 0.0224(8) 0.0246(9) 0.0049(7) 0.0048(7) -0.0011(6)
N31 0.0273(9) 0.0418(10) 0.0217(9) 0.0038(8) 0.0040(7) -0.0010(8)
N32 0.0308(10) 0.0431(11) 0.0235(9) 0.0002(8) 0.0039(8) 0.0030(8)
N33 0.0223(9) 0.0296(9) 0.0269(9) -0.0007(7) 0.0000(7) 0.0013(7)
C10 0.0313(12) 0.0590(16) 0.0372(13) -0.0187(12) -0.0039(10) 0.0201(11)
C11 0.0209(10) 0.0282(10) 0.0262(10) -0.0026(8) 0.0034(8) 0.0033(8)
C12 0.0290(11) 0.0298(11) 0.0336(12) -0.0096(9) 0.0012(9) 0.0058(9)
C13 0.0436(15) 0.0616(18) 0.0638(18) -0.0257(15) -0.0234(13) 0.0337(14)
C14 0.0235(10) 0.0379(12) 0.0313(11) -0.0015(9) -0.0005(9) 0.0148(9)
C15 0.0413(14) 0.0654(18) 0.0461(15) 0.0252(13) 0.0204(12) 0.0241(13)
C16 0.0386(15) 0.0397(15) 0.114(3) 0.0118(17) 0.0246(17) -0.0010(12)
C17 0.0413(16) 0.0589(19) 0.077(2) -0.0277(17) -0.0058(15) 0.0008(14)
C18 0.0617(19) 0.094(2) 0.0265(13) 0.0040(14) 0.0039(13) 0.0223(17)
C19 0.0392(13) 0.0440(14) 0.0476(15) 0.0152(12) 0.0116(11) 0.0043(11)
C20 0.0306(12) 0.0454(13) 0.0274(11) 0.0090(10) -0.0011(9) -0.0167(10)
C21 0.0208(9) 0.0258(10) 0.0262(10) 0.0032(8) 0.0031(8) -0.0035(8)
C22 0.0221(10) 0.0238(10) 0.0282(11) 0.0024(8) 0.0034(8) -0.0042(8)
C23 0.0251(10) 0.0316(11) 0.0234(10) 0.0069(8) 0.0064(8) -0.0015(8)
C24 0.0254(10) 0.0241(10) 0.0281(11) 0.0017(8) 0.0039(8) -0.0028(8)
C25 0.0430(14) 0.0475(14) 0.0520(15) 0.0246(12) 0.0224(12) 0.0142(11)
C26 0.0437(15) 0.0509(16) 0.0694(19) 0.0184(14) 0.0286(14) 0.0154(12)
C27 0.0334(12) 0.0300(12) 0.0595(16) 0.0003(11) 0.0007(11) 0.0078(10)
C28 0.0509(15) 0.0356(13) 0.0375(13) 0.0107(10) -0.0008(11) 0.0096(11)
C29 0.0404(13) 0.0368(12) 0.0296(12) 0.0068(9) 0.0082(10) 0.0023(10)
C30 0.0309(11) 0.0245(10) 0.0233(10) 0.0032(8) 0.0006(8) -0.0020(8)
C31 0.0242(10) 0.0236(10) 0.0217(10) 0.0057(8) 0.0017(8) 0.0020(8)
C32 0.0250(10) 0.0353(11) 0.0244(10) -0.0014(9) 0.0040(8) 0.0006(9)
C33 0.0292(12) 0.0388(13) 0.0381(13) -0.0080(10) -0.0058(10) -0.0029(10)
C34 0.0244(10) 0.0340(12) 0.0283(11) -0.0029(9) -0.0047(9) -0.0047(9)
C35 0.0348(12) 0.0448(14) 0.0378(13) 0.0089(11) 0.0083(10) -0.0036(10)
C36 0.0406(14) 0.0450(14) 0.0419(14) 0.0141(11) -0.0008(11) 0.0056(11)
C37 0.0307(12) 0.0425(14) 0.0437(14) -0.0079(11) 0.0018(10) 0.0012(10)
C38 0.0414(14) 0.0487(15) 0.0382(13) -0.0028(11) 0.0141(11) -0.0085(11)
C39 0.0409(13) 0.0399(13) 0.0314(12) 0.0062(10) 0.0012(10) -0.0048(10)
F1 0.0824(12) 0.0875(13) 0.0366(8) -0.0001(8) 0.0159(8) 0.0273(10)
F2 0.0350(8) 0.0513(9) 0.0547(9) 0.0033(7) 0.0008(7) 0.0060(6)
F3 0.0571(9) 0.0371(8) 0.0726(11) 0.0219(7) 0.0278(8) 0.0105(7)
F4 0.0418(8) 0.0367(8) 0.0785(11) -0.0019(7) 0.0274(8) -0.0097(6)
B1 0.0281(12) 0.0304(12) 0.0354(13) 0.0026(10) 0.0081(10) 0.0025(10)

loop_
_atom_type_symbol
_atom_type_description
_atom_type_scat_dispersion_real
_atom_type_scat_dispersion_imag
_atom_type_scat_source
C C 0.0033 0.0016 'International Tables Vol C Tables 4.2.6.8 and 6.1.1.4'
H H 0.0000 0.0000 'International Tables Vol C Tables 4.2.6.8 and 6.1.1.4'
B B 0.0013 0.0007 'International Tables Vol C Tables 4.2.6.8 and 6.1.1.4'
F F 0.0171 0.0103 'International Tables Vol C Tables 4.2.6.8 and 6.1.1.4'
N N 0.0061 0.0033 'International Tables Vol C Tables 4.2.6.8 and 6.1.1.4'
Ni Ni 0.3393 1.1124 'International Tables Vol C Tables 4.2.6.8 and 6.1.1.4'

loop_
_geom_angle_atom_site_label_1
_geom_angle_atom_site_label_2
_geom_angle_atom_site_label_3
_geom_angle
_geom_angle_site_symmetry_1
_geom_angle_site_symmetry_3
N11 Ni N11 180.00(6) . 2
N11 Ni N21 92.68(6) . 2
N11 Ni N21 87.32(6) 2 2
N11 Ni N21 87.32(6) . .
N11 Ni N21 92.68(6) 2 .
N21 Ni N21 180.00(11) 2 .
N11 Ni N1 80.33(6) . .
N11 Ni N1 99.67(6) 2 .
N21 Ni N1 99.35(6) 2 .
N21 Ni N1 80.65(6) . .
N11 Ni N1 99.67(6) . 2
N11 Ni N1 80.33(6) 2 2
N21 Ni N1 80.65(6) 2 2
N21 Ni N1 99.35(6) . 2
N1 Ni N1 180.00(10) . 2
C10 N1 C20 112.14(19) . .
C10 N1 C30 108.54(16) . .
C20 N1 C30 108.41(15) . .
C10 N1 Ni 107.28(12) . .
C20 N1 Ni 106.95(12) . .
C30 N1 Ni 113.58(11) . .
N12 N11 C11 110.39(16) . .
N12 N11 Ni 133.19(13) . .
C11 N11 Ni 116.11(12) . .
N11 N12 N13 106.08(16) . .
N12 N13 C12 111.48(17) . .
N12 N13 C13 121.03(17) . .
C12 N13 C13 127.48(18) . .
N22 N21 C21 110.15(15) . .
N22 N21 Ni 134.04(12) . .
C21 N21 Ni 114.52(13) . .
N21 N22 N23 105.79(15) . .
N22 N23 C22 111.69(16) . .
N22 N23 C23 119.06(15) . .
C22 N23 C23 128.89(16) . .
N32 N31 C31 109.22(17) . .
N31 N32 N33 106.81(16) . .
C32 N33 N32 111.03(16) . .
C32 N33 C33 129.17(19) . .
N32 N33 C33 119.62(18) . .
N1 C10 C11 111.56(18) . .
N1 C10 H10A 109.3 . .
C11 C10 H10A 109.3 . .
N1 C10 H10B 109.3 . .
C11 C10 H10B 109.3 . .
H10A C10 H10B 108.0 . .
N11 C11 C12 107.38(17) . .
N11 C11 C10 118.96(18) . .
C12 C11 C10 133.26(19) . .
N13 C12 C11 104.67(18) . .
N13 C12 H12A 127.7 . .
C11 C12 H12A 127.7 . .
N13 C13 C14 110.89(19) . .
N13 C13 H13A 109.5 . .
C14 C13 H13A 109.5 . .
N13 C13 H13B 109.5 . .
C14 C13 H13B 109.5 . .
H13A C13 H13B 108.0 . .
C15 C14 C19 119.4(2) . .
C15 C14 C13 121.2(2) . .
C19 C14 C13 119.5(2) . .
C16 C15 C14 120.7(2) . .
C16 C15 H15A 119.6 . .
C14 C15 H15A 119.6 . .
C17 C16 C15 120.1(3) . .
C17 C16 H16A 120.0 . .
C15 C16 H16A 120.0 . .
C16 C17 C18 120.0(3) . .
C16 C17 H17A 120.0 . .
C18 C17 H17A 120.0 . .
C17 C18 C19 120.4(3) . .
C17 C18 H18A 119.8 . .
C19 C18 H18A 119.8 . .
C14 C19 C18 119.4(2) . .
C14 C19 H19A 120.3 . .
C18 C19 H19A 120.3 . .
N1 C20 C21 111.41(16) . .
N1 C20 H20A 109.3 . .
C21 C20 H20A 109.3 . .
N1 C20 H20B 109.3 . .
C21 C20 H20B 109.3 . .
H20A C20 H20B 108.0 . .
C22 C21 N21 107.43(17) . .
C22 C21 C20 133.38(18) . .
N21 C21 C20 118.96(17) . .
N23 C22 C21 104.93(17) . .
N23 C22 H22B 127.5 . .
C21 C22 H22B 127.5 . .
N23 C23 C24 112.35(16) . .
N23 C23 H23A 109.1 . .
C24 C23 H23A 109.1 . .
N23 C23 H23B 109.1 . .
C24 C23 H23B 109.1 . .
H23A C23 H23B 107.9 . .
C29 C24 C25 118.3(2) . .
C29 C24 C23 118.80(19) . .
C25 C24 C23 122.85(18) . .
C26 C25 C24 120.7(2) . .
C26 C25 H25A 119.7 . .
C24 C25 H25A 119.7 . .
C27 C26 C25 120.0(2) . .
C27 C26 H26A 120.0 . .
C25 C26 H26A 120.0 . .
C26 C27 C28 119.7(2) . .
C26 C27 H27A 120.1 . .
C28 C27 H27A 120.1 . .
C27 C28 C29 120.5(2) . .
C27 C28 H28A 119.7 . .
C29 C28 H28A 119.7 . .
C24 C29 C28 120.7(2) . .
C24 C29 H29A 119.6 . .
C28 C29 H29A 119.6 . .
C31 C30 N1 115.05(16) . .
C31 C30 H30A 108.5 . .
N1 C30 H30A 108.5 . .
C31 C30 H30B 108.5 . .
N1 C30 H30B 108.5 . .
H30A C30 H30B 107.5 . .
N31 C31 C32 107.81(17) . .
N31 C31 C30 121.89(18) . .
C32 C31 C30 130.30(19) . .
N33 C32 C31 105.12(18) . .
N33 C32 H32A 127.4 . .
C31 C32 H32A 127.4 . .
N33 C33 C34 112.23(18) . .
N33 C33 H33A 109.2 . .
C34 C33 H33A 109.2 . .
N33 C33 H33B 109.2 . .
C34 C33 H33B 109.2 . .
H33A C33 H33B 107.9 . .
C39 C34 C35 118.3(2) . .
C39 C34 C33 120.4(2) . .
C35 C34 C33 121.3(2) . .
C34 C35 C36 120.8(2) . .
C34 C35 H35A 119.6 . .
C36 C35 H35A 119.6 . .
C37 C36 C35 120.2(2) . .
C37 C36 H36A 119.9 . .
C35 C36 H36A 119.9 . .
C38 C37 C36 119.6(2) . .
C38 C37 H37A 120.2 . .
C36 C37 H37A 120.2 . .
C37 C38 C39 120.4(2) . .
C37 C38 H38A 119.8 . .
C39 C38 H38A 119.8 . .
C38 C39 C34 120.8(2) . .
C38 C39 H39A 119.6 . .
C34 C39 H39A 119.6 . .
F1 B1 F3 110.7(2) . .
F1 B1 F2 109.70(19) . .
F3 B1 F2 108.85(19) . .
F1 B1 F4 110.5(2) . .
F3 B1 F4 108.76(19) . .
F2 B1 F4 108.26(19) . .

loop_
_geom_bond_atom_site_label_1
_geom_bond_atom_site_label_2
_geom_bond_distance
_geom_bond_site_symmetry_2
Ni N11 2.0399(16) .
Ni N11 2.0399(16) 2
Ni N21 2.0707(16) 2
Ni N21 2.0707(16) .
Ni N1 2.2417(16) .
Ni N1 2.2417(16) 2
N1 C10 1.491(3) .
N1 C20 1.494(3) .
N1 C30 1.505(2) .
N11 N12 1.315(2) .
N11 C11 1.355(2) .
N12 N13 1.340(2) .
N13 C12 1.352(3) .
N13 C13 1.489(3) .
N21 N22 1.321(2) .
N21 C21 1.365(2) .
N22 N23 1.342(2) .
N23 C22 1.353(3) .
N23 C23 1.468(2) .
N31 N32 1.320(2) .
N31 C31 1.372(3) .
N32 N33 1.354(2) .
N33 C32 1.349(3) .
N33 C33 1.478(3) .
C10 C11 1.496(3) .
C10 H10A 0.9700 .
C10 H10B 0.9700 .
C11 C12 1.374(3) .
C12 H12A 0.9300 .
C13 C14 1.515(3) .
C13 H13A 0.9700 .
C13 H13B 0.9700 .
C14 C15 1.372(3) .
C14 C19 1.380(3) .
C15 C16 1.383(4) .
C15 H15A 0.9300 .
C16 C17 1.361(5) .
C16 H16A 0.9300 .
C17 C18 1.369(4) .
C17 H17A 0.9300 .
C18 C19 1.396(4) .
C18 H18A 0.9300 .
C19 H19A 0.9300 .
C20 C21 1.498(3) .
C20 H20A 0.9700 .
C20 H20B 0.9700 .
C21 C22 1.367(3) .
C22 H22B 0.9300 .
C23 C24 1.517(3) .
C23 H23A 0.9700 .
C23 H23B 0.9700 .
C24 C29 1.387(3) .
C24 C25 1.390(3) .
C25 C26 1.396(3) .
C25 H25A 0.9300 .
C26 C27 1.376(4) .
C26 H26A 0.9300 .
C27 C28 1.374(4) .
C27 H27A 0.9300 .
C28 C29 1.387(3) .
C28 H28A 0.9300 .
C29 H29A 0.9300 .
C30 C31 1.498(3) .
C30 H30A 0.9700 .
C30 H30B 0.9700 .
C31 C32 1.376(3) .
C32 H32A 0.9300 .
C33 C34 1.513(3) .
C33 H33A 0.9700 .
C33 H33B 0.9700 .
C34 C39 1.395(3) .
C34 C35 1.396(3) .
C35 C36 1.386(3) .
C35 H35A 0.9300 .
C36 C37 1.388(4) .
C36 H36A 0.9300 .
C37 C38 1.381(4) .
C37 H37A 0.9300 .
C38 C39 1.386(4) .
C38 H38A 0.9300 .
C39 H39A 0.9300 .
F1 B1 1.377(3) .
F2 B1 1.392(3) .
F3 B1 1.393(3) .
F4 B1 1.394(3) .

loop_
_geom_torsion_atom_site_label_1
_geom_torsion_atom_site_label_2
_geom_torsion_atom_site_label_3
_geom_torsion_atom_site_label_4
_geom_torsion
_geom_torsion_site_symmetry_1
N11 Ni N1 C10 15.49(15) .
N11 Ni N1 C10 -164.51(15) 2
N21 Ni N1 C10 -75.65(15) 2
N21 Ni N1 C10 104.35(15) .
N1 Ni N1 C10 -178(100) 2
N11 Ni N1 C20 -105.01(14) .
N11 Ni N1 C20 74.99(14) 2
N21 Ni N1 C20 163.85(13) 2
N21 Ni N1 C20 -16.15(13) .
N1 Ni N1 C20 61(100) 2
N11 Ni N1 C30 135.44(13) .
N11 Ni N1 C30 -44.56(13) 2
N21 Ni N1 C30 44.29(13) 2
N21 Ni N1 C30 -135.71(13) .
N1 Ni N1 C30 -58(100) 2
N11 Ni N11 N12 53(89) 2
N21 Ni N11 N12 -90.90(19) 2
N21 Ni N11 N12 89.10(19) .
N1 Ni N11 N12 170.1(2) .
N1 Ni N11 N12 -9.9(2) 2
N11 Ni N11 C11 -120(89) 2
N21 Ni N11 C11 96.17(15) 2
N21 Ni N11 C11 -83.83(15) .
N1 Ni N11 C11 -2.86(14) .
N1 Ni N11 C11 177.14(14) 2
C11 N11 N12 N13 -0.4(2) .
Ni N11 N12 N13 -173.58(14) .
N11 N12 N13 C12 0.2(3) .
N11 N12 N13 C13 -179.0(2) .
N11 Ni N21 N22 -83.70(18) .
N11 Ni N21 N22 96.30(18) 2
N21 Ni N21 N22 -80(23) 2
N1 Ni N21 N22 -164.33(18) .
N1 Ni N21 N22 15.67(18) 2
N11 Ni N21 C21 81.77(14) .
N11 Ni N21 C21 -98.23(14) 2
N21 Ni N21 C21 85(28) 2
N1 Ni N21 C21 1.13(13) .
N1 Ni N21 C21 -178.87(13) 2
C21 N21 N22 N23 0.7(2) .
Ni N21 N22 N23 166.59(13) .
N21 N22 N23 C22 -0.8(2) .
N21 N22 N23 C23 -174.53(16) .
C31 N31 N32 N33 -0.3(2) .
N31 N32 N33 C32 0.4(2) .
N31 N32 N33 C33 175.94(18) .
C20 N1 C10 C11 92.5(2) .
C30 N1 C10 C11 -147.81(19) .
Ni N1 C10 C11 -24.7(2) .
N12 N11 C11 C12 0.4(2) .
Ni N11 C11 C12 174.88(14) .
N12 N11 C11 C10 174.1(2) .
Ni N11 C11 C10 -11.4(3) .
N1 C10 C11 N11 25.5(3) .
N1 C10 C11 C12 -162.8(2) .
N12 N13 C12 C11 0.0(3) .
C13 N13 C12 C11 179.2(3) .
N11 C11 C12 N13 -0.2(2) .
C10 C11 C12 N13 -172.7(3) .
N12 N13 C13 C14 10.0(4) .
C12 N13 C13 C14 -169.1(2) .
N13 C13 C14 C15 72.5(3) .
N13 C13 C14 C19 -108.5(3) .
C19 C14 C15 C16 2.7(3) .
C13 C14 C15 C16 -178.3(2) .
C14 C15 C16 C17 -1.9(4) .
C15 C16 C17 C18 -0.2(4) .
C16 C17 C18 C19 1.3(5) .
C15 C14 C19 C18 -1.5(4) .
C13 C14 C19 C18 179.4(2) .
C17 C18 C19 C14 -0.5(4) .
C10 N1 C20 C21 -89.8(2) .
C30 N1 C20 C21 150.34(18) .
Ni N1 C20 C21 27.5(2) .
N22 N21 C21 C22 -0.3(2) .
Ni N21 C21 C22 -169.25(13) .
N22 N21 C21 C20 -175.62(18) .
Ni N21 C21 C20 15.5(2) .
N1 C20 C21 C22 155.9(2) .
N1 C20 C21 N21 -30.3(3) .
N22 N23 C22 C21 0.6(2) .
C23 N23 C22 C21 173.55(19) .
N21 C21 C22 N23 -0.1(2) .
C20 C21 C22 N23 174.2(2) .
N22 N23 C23 C24 86.1(2) .
C22 N23 C23 C24 -86.5(2) .
N23 C23 C24 C29 174.24(18) .
N23 C23 C24 C25 -7.7(3) .
C29 C24 C25 C26 0.7(4) .
C23 C24 C25 C26 -177.3(2) .
C24 C25 C26 C27 0.3(4) .
C25 C26 C27 C28 -0.9(4) .
C26 C27 C28 C29 0.6(4) .
C25 C24 C29 C28 -1.1(3) .
C23 C24 C29 C28 177.08(19) .
C27 C28 C29 C24 0.4(4) .
C10 N1 C30 C31 -60.8(2) .
C20 N1 C30 C31 61.2(2) .
Ni N1 C30 C31 179.93(14) .
N32 N31 C31 C32 0.1(2) .
N32 N31 C31 C30 179.84(17) .
N1 C30 C31 N31 88.9(2) .
N1 C30 C31 C32 -91.4(3) .
N32 N33 C32 C31 -0.4(2) .
C33 N33 C32 C31 -175.3(2) .
N31 C31 C32 N33 0.2(2) .
C30 C31 C32 N33 -179.55(19) .
C32 N33 C33 C34 -44.7(3) .
N32 N33 C33 C34 140.7(2) .
N33 C33 C34 C39 101.4(2) .
N33 C33 C34 C35 -79.7(3) .
C39 C34 C35 C36 1.0(3) .
C33 C34 C35 C36 -178.0(2) .
C34 C35 C36 C37 -0.3(4) .
C35 C36 C37 C38 -0.5(4) .
C36 C37 C38 C39 0.5(4) .
C37 C38 C39 C34 0.1(4) .
C35 C34 C39 C38 -0.9(3) .
C33 C34 C39 C38 178.1(2) .
